data_1514967
loop_
_publ_author_name
'Yang, Yin'
'Su, Xin'
'Carroll, Calden N.'
'Aprahamian, Ivan'

_publ_section_title
;
 Aggregation-induced emission in BF2--hydrazone (BODIHY) complexes
;
_journal_issue 2
_journal_name_full 'Chemical Science'
_journal_page_first 610
_journal_paper_doi 10.1039/c1sc00658d
_journal_volume 3
_journal_year 2012
_chemical_formula_moiety 'C15 H14 B F2 N3 O2'
_chemical_formula_sum 'C15 H14 B F2 N3 O2'
_chemical_formula_weight 317.10
_space_group_IT_number 14
_symmetry_cell_setting monoclinic
_symmetry_Int_Tables_number 14
_symmetry_space_group_name_Hall '-P 2ybc'
_symmetry_space_group_name_H-M 'P 1 21/c 1'
_atom_sites_solution_hydrogens geom
_atom_sites_solution_primary direct
_atom_sites_solution_secondary difmap
_audit_creation_method SHELXL-97
_cell_angle_alpha 90.00
_cell_angle_beta 90.271(2)
_cell_angle_gamma 90.00
_cell_formula_units_Z 4
_cell_length_a 14.589(3)
_cell_length_b 11.456(2)
_cell_length_c 8.6272(15)
_cell_measurement_reflns_used 2583
_cell_measurement_temperature 173(2)
_cell_measurement_theta_max 24.82
_cell_measurement_theta_min 2.26
_cell_volume 1441.9(5)
_computing_cell_refinement 'APEX2 (BRUKER, V2010.11-3, 2010)'
_computing_data_collection 'COSMO (BRUKER, V1.61, 2009)'
_computing_data_reduction 'SAINT (BRUKER, V7.68A, 2010)'
_computing_molecular_graphics 'SHELXTL (Sheldrick, Acta Cryst. A64 2008, 112-122)'
_computing_publication_material 'SHELXTL (Sheldrick, Acta Cryst. A64 2008, 112-122)'
_computing_structure_refinement 'SHELXL (Sheldrick, Acta Cryst. A64 2008, 112-122)'
_computing_structure_solution 'SHELXS (Sheldrick, Acta Cryst. A64 2008, 112-122)'
_diffrn_ambient_temperature 173(2)
_diffrn_detector_area_resol_mean 836.6
_diffrn_measured_fraction_theta_full 0.999
_diffrn_measured_fraction_theta_max 0.997
_diffrn_measurement_device_type 'Bruker APEX-II CCD'
_diffrn_measurement_method '\w,and/f 0.5 deg'
_diffrn_radiation_monochromator graphite
_diffrn_radiation_probe x-ray
_diffrn_radiation_type MoK\a
_diffrn_radiation_wavelength 0.71073
_diffrn_reflns_av_R_equivalents 0.0616
_diffrn_reflns_av_sigmaI/netI 0.0551
_diffrn_reflns_limit_h_max 17
_diffrn_reflns_limit_h_min -17
_diffrn_reflns_limit_k_max 13
_diffrn_reflns_limit_k_min -13
_diffrn_reflns_limit_l_max 10
_diffrn_reflns_limit_l_min -10
_diffrn_reflns_number 11401
_diffrn_reflns_theta_full 25.00
_diffrn_reflns_theta_max 25.37
_diffrn_reflns_theta_min 2.26
_diffrn_source 'fine-focus sealed tube'
_exptl_absorpt_coefficient_mu 0.115
_exptl_absorpt_correction_T_max 0.9966
_exptl_absorpt_correction_T_min 0.9632
_exptl_absorpt_correction_type multi-scan
_exptl_absorpt_process_details SADABS
_exptl_crystal_colour white
_exptl_crystal_density_diffrn 1.461
_exptl_crystal_density_method 'not measured'
_exptl_crystal_description needle
_exptl_crystal_F_000 656
_exptl_crystal_size_max 0.33
_exptl_crystal_size_mid 0.09
_exptl_crystal_size_min 0.03
_refine_diff_density_max 0.172
_refine_diff_density_min -0.192
_refine_diff_density_rms 0.047
_refine_ls_extinction_method none
_refine_ls_goodness_of_fit_ref 1.003
_refine_ls_hydrogen_treatment constr
_refine_ls_matrix_type full
_refine_ls_number_parameters 209
_refine_ls_number_reflns 2656
_refine_ls_number_restraints 0
_refine_ls_restrained_S_all 1.003
_refine_ls_R_factor_all 0.0834
_refine_ls_R_factor_gt 0.0424
_refine_ls_shift/su_max 0.000
_refine_ls_shift/su_mean 0.000
_refine_ls_structure_factor_coef Fsqd
_refine_ls_weighting_details 'calc w=1/[\s^2^(Fo^2^)+(0.0496P)^2^+0.0000P] where P=(Fo^2^+2Fc^2^)/3'
_refine_ls_weighting_scheme calc
_refine_ls_wR_factor_gt 0.0921
_refine_ls_wR_factor_ref 0.1099
_reflns_number_gt 1668
_reflns_number_total 2656
_reflns_threshold_expression >2sigma(I)
_cod_data_source_file c1sc00658d.txt
_cod_data_source_block 4
_cod_depositor_comments
;
The following automatic conversions were performed:

'_exptl_absorpt_correction_type' value 'Multi-scan' changed to
'multi-scan' according to
/usr/data/users/saulius/automatic-downloads/retrospective/RSC/lib/dictionaries/cif_core.dic
dictionary named 'cif_core.dic' version 2.4.2 from 2011-04-26.

Automatic conversion script
Id: cif_fix_values 2281 2013-09-26 08:29:07Z andrius 
;
_cod_original_cell_volume 1441.8(4)
_cod_original_sg_symbol_H-M 'P 21/c'
_cod_database_code 1514967
_contact_crystallographer_name 'Richard Staples'
_contact_crystallographer_email staples@chemistry.msu.com

loop_
_symmetry_equiv_pos_as_xyz
'x, y, z'
'-x, y+1/2, -z+1/2'
'-x, -y, -z'
'x, -y-1/2, z-1/2'

loop_
_atom_site_label
_atom_site_type_symbol
_atom_site_fract_x
_atom_site_fract_y
_atom_site_fract_z
_atom_site_U_iso_or_equiv
_atom_site_adp_type
_atom_site_occupancy
_atom_site_symmetry_multiplicity
_atom_site_calc_flag
_atom_site_refinement_flags
F1 F 0.42553(9) 0.61369(11) 0.39573(14) 0.0392(4) Uani 1 1 d .
F2 F 0.44059(9) 0.59366(11) 0.13536(15) 0.0393(4) Uani 1 1 d .
O1 O 0.11152(10) 0.57273(13) -0.07075(16) 0.0322(4) Uani 1 1 d .
O2 O 0.10716(12) 0.76737(14) -0.0639(2) 0.0532(5) Uani 1 1 d .
B1 B 0.38104(18) 0.6190(2) 0.2553(3) 0.0290(6) Uani 1 1 d .
N1 N 0.22778(12) 0.56161(15) 0.15123(19) 0.0269(4) Uani 1 1 d .
N2 N 0.29716(12) 0.54045(15) 0.2483(2) 0.0270(4) Uani 1 1 d .
N3 N 0.34429(12) 0.74649(15) 0.23149(19) 0.0268(4) Uani 1 1 d .
C1 C 0.21710(14) 0.66653(18) 0.0924(2) 0.0254(5) Uani 1 1 d .
C2 C 0.26847(14) 0.76864(19) 0.1429(2) 0.0261(5) Uani 1 1 d .
C3 C 0.24288(15) 0.88441(18) 0.1172(2) 0.0291(5) Uani 1 1 d .
H3 H 0.1910 0.9014 0.0542 0.035 Uiso 1 1 calc R
C4 C 0.29229(16) 0.9739(2) 0.1824(2) 0.0324(6) Uani 1 1 d .
H4 H 0.2742 1.0526 0.1656 0.039 Uiso 1 1 calc R
C5 C 0.36843(16) 0.9494(2) 0.2724(3) 0.0353(6) Uani 1 1 d .
H5 H 0.4032 1.0106 0.3181 0.042 Uiso 1 1 calc R
C6 C 0.39276(16) 0.8354(2) 0.2945(2) 0.0330(6) Uani 1 1 d .
H6 H 0.4452 0.8181 0.3559 0.040 Uiso 1 1 calc R
C7 C 0.14012(15) 0.6771(2) -0.0197(2) 0.0292(5) Uani 1 1 d .
C8 C 0.03722(16) 0.5746(2) -0.1839(3) 0.0351(6) Uani 1 1 d .
H8A H 0.0497 0.6334 -0.2653 0.042 Uiso 1 1 calc R
H8B H -0.0213 0.5947 -0.1329 0.042 Uiso 1 1 calc R
C9 C 0.03179(17) 0.4550(2) -0.2536(3) 0.0424(6) Uani 1 1 d .
H9A H 0.0905 0.4357 -0.3020 0.064 Uiso 1 1 calc R
H9B H -0.0169 0.4532 -0.3321 0.064 Uiso 1 1 calc R
H9C H 0.0183 0.3979 -0.1723 0.064 Uiso 1 1 calc R
C10 C 0.29103(15) 0.42906(18) 0.3222(2) 0.0273(5) Uani 1 1 d .
C11 C 0.20572(17) 0.38060(19) 0.3506(3) 0.0349(6) Uani 1 1 d .
H11 H 0.1516 0.4216 0.3222 0.042 Uiso 1 1 calc R
C12 C 0.19973(19) 0.2725(2) 0.4203(3) 0.0441(7) Uani 1 1 d .
H12 H 0.1412 0.2394 0.4397 0.053 Uiso 1 1 calc R
C13 C 0.2772(2) 0.2120(2) 0.4620(3) 0.0474(7) Uani 1 1 d .
H13 H 0.2727 0.1370 0.5084 0.057 Uiso 1 1 calc R
C14 C 0.3617(2) 0.2617(2) 0.4354(3) 0.0465(7) Uani 1 1 d .
H14 H 0.4156 0.2208 0.4653 0.056 Uiso 1 1 calc R
C15 C 0.36958(17) 0.3699(2) 0.3660(2) 0.0353(6) Uani 1 1 d .
H15 H 0.4283 0.4033 0.3486 0.042 Uiso 1 1 calc R

loop_
_atom_site_aniso_label
_atom_site_aniso_U_11
_atom_site_aniso_U_22
_atom_site_aniso_U_33
_atom_site_aniso_U_23
_atom_site_aniso_U_13
_atom_site_aniso_U_12
F1 0.0390(8) 0.0442(8) 0.0342(7) 0.0073(6) -0.0139(6) -0.0059(6)
F2 0.0339(8) 0.0439(9) 0.0402(8) 0.0049(6) 0.0066(6) 0.0079(6)
O1 0.0333(9) 0.0308(9) 0.0324(9) -0.0005(7) -0.0108(7) -0.0024(7)
O2 0.0684(13) 0.0276(10) 0.0632(12) 0.0005(9) -0.0378(10) 0.0077(9)
B1 0.0279(15) 0.0337(15) 0.0255(13) 0.0033(12) -0.0039(11) 0.0008(12)
N1 0.0305(11) 0.0266(10) 0.0236(9) -0.0006(8) -0.0035(8) 0.0038(8)
N2 0.0295(11) 0.0258(10) 0.0256(9) 0.0015(8) -0.0057(8) 0.0035(8)
N3 0.0270(10) 0.0299(10) 0.0237(10) 0.0004(8) -0.0008(8) -0.0025(9)
C1 0.0281(13) 0.0234(12) 0.0248(11) 0.0008(10) -0.0014(10) 0.0015(10)
C2 0.0268(13) 0.0312(13) 0.0203(11) 0.0012(10) 0.0031(10) -0.0022(10)
C3 0.0315(13) 0.0293(13) 0.0266(12) 0.0018(10) 0.0011(10) -0.0001(11)
C4 0.0387(15) 0.0274(13) 0.0311(12) 0.0002(10) 0.0065(11) -0.0031(11)
C5 0.0377(15) 0.0323(14) 0.0358(14) -0.0055(11) 0.0008(12) -0.0091(11)
C6 0.0312(14) 0.0379(15) 0.0298(12) -0.0019(11) -0.0021(10) -0.0079(11)
C7 0.0335(14) 0.0274(13) 0.0266(12) 0.0009(11) -0.0015(10) -0.0014(11)
C8 0.0319(14) 0.0415(14) 0.0319(13) -0.0022(11) -0.0129(11) 0.0020(11)
C9 0.0405(16) 0.0460(16) 0.0408(14) -0.0089(12) -0.0073(12) -0.0048(12)
C10 0.0379(14) 0.0213(12) 0.0227(11) -0.0028(9) -0.0050(10) 0.0024(11)
C11 0.0428(15) 0.0298(13) 0.0321(13) 0.0015(11) -0.0075(11) -0.0040(12)
C12 0.0597(18) 0.0343(15) 0.0383(15) 0.0042(12) -0.0049(13) -0.0102(14)
C13 0.082(2) 0.0260(14) 0.0339(14) 0.0034(11) -0.0071(14) 0.0046(15)
C14 0.068(2) 0.0370(15) 0.0344(14) 0.0013(12) -0.0106(13) 0.0194(15)
C15 0.0413(15) 0.0334(14) 0.0311(13) 0.0003(11) -0.0047(11) 0.0085(11)

loop_
_atom_type_symbol
_atom_type_description
_atom_type_scat_dispersion_real
_atom_type_scat_dispersion_imag
_atom_type_scat_source
C C 0.0033 0.0016 'International Tables Vol C Tables 4.2.6.8 and 6.1.1.4'
H H 0.0000 0.0000 'International Tables Vol C Tables 4.2.6.8 and 6.1.1.4'
B B 0.0013 0.0007 'International Tables Vol C Tables 4.2.6.8 and 6.1.1.4'
N N 0.0061 0.0033 'International Tables Vol C Tables 4.2.6.8 and 6.1.1.4'
O O 0.0106 0.0060 'International Tables Vol C Tables 4.2.6.8 and 6.1.1.4'
F F 0.0171 0.0103 'International Tables Vol C Tables 4.2.6.8 and 6.1.1.4'

loop_
_geom_angle_atom_site_label_1
_geom_angle_atom_site_label_2
_geom_angle_atom_site_label_3
_geom_angle
C7 O1 C8 115.92(17)
F1 B1 F2 110.75(19)
F1 B1 N2 112.69(19)
F2 B1 N2 110.7(2)
F1 B1 N3 108.44(19)
F2 B1 N3 108.22(18)
N2 B1 N3 105.75(18)
C1 N1 N2 119.82(18)
N1 N2 C10 113.18(17)
N1 N2 B1 121.74(17)
C10 N2 B1 124.26(18)
C6 N3 C2 120.37(19)
C6 N3 B1 118.10(19)
C2 N3 B1 121.44(18)
N1 C1 C2 124.08(19)
N1 C1 C7 114.49(19)
C2 C1 C7 121.10(19)
N3 C2 C3 118.76(19)
N3 C2 C1 115.65(19)
C3 C2 C1 125.4(2)
C4 C3 C2 120.4(2)
C4 C3 H3 119.8
C2 C3 H3 119.8
C3 C4 C5 119.8(2)
C3 C4 H4 120.1
C5 C4 H4 120.1
C6 C5 C4 118.7(2)
C6 C5 H5 120.6
C4 C5 H5 120.6
N3 C6 C5 121.9(2)
N3 C6 H6 119.0
C5 C6 H6 119.0
O2 C7 O1 122.7(2)
O2 C7 C1 125.3(2)
O1 C7 C1 112.01(18)
O1 C8 C9 107.08(18)
O1 C8 H8A 110.3
C9 C8 H8A 110.3
O1 C8 H8B 110.3
C9 C8 H8B 110.3
H8A C8 H8B 108.6
C8 C9 H9A 109.5
C8 C9 H9B 109.5
H9A C9 H9B 109.5
C8 C9 H9C 109.5
H9A C9 H9C 109.5
H9B C9 H9C 109.5
C15 C10 C11 120.0(2)
C15 C10 N2 120.4(2)
C11 C10 N2 119.64(19)
C12 C11 C10 119.7(2)
C12 C11 H11 120.2
C10 C11 H11 120.2
C13 C12 C11 120.9(2)
C13 C12 H12 119.5
C11 C12 H12 119.5
C12 C13 C14 118.9(2)
C12 C13 H13 120.5
C14 C13 H13 120.5
C13 C14 C15 121.3(2)
C13 C14 H14 119.3
C15 C14 H14 119.3
C14 C15 C10 119.2(2)
C14 C15 H15 120.4
C10 C15 H15 120.4

loop_
_geom_bond_atom_site_label_1
_geom_bond_atom_site_label_2
_geom_bond_distance
F1 B1 1.373(3)
F2 B1 1.385(3)
O1 C7 1.340(2)
O1 C8 1.456(3)
O2 C7 1.202(2)
B1 N2 1.520(3)
B1 N3 1.569(3)
N1 C1 1.313(3)
N1 N2 1.333(2)
N2 C10 1.430(3)
N3 C6 1.353(3)
N3 C2 1.365(3)
C1 C2 1.455(3)
C1 C7 1.484(3)
C2 C3 1.395(3)
C3 C4 1.373(3)
C3 H3 0.9500
C4 C5 1.381(3)
C4 H4 0.9500
C5 C6 1.366(3)
C5 H5 0.9500
C6 H6 0.9500
C8 C9 1.498(3)
C8 H8A 0.9900
C8 H8B 0.9900
C9 H9A 0.9800
C9 H9B 0.9800
C9 H9C 0.9800
C10 C15 1.382(3)
C10 C11 1.386(3)
C11 C12 1.380(3)
C11 H11 0.9500
C12 C13 1.372(4)
C12 H12 0.9500
C13 C14 1.378(4)
C13 H13 0.9500
C14 C15 1.381(3)
C14 H14 0.9500
C15 H15 0.9500

loop_
_geom_torsion_atom_site_label_1
_geom_torsion_atom_site_label_2
_geom_torsion_atom_site_label_3
_geom_torsion_atom_site_label_4
_geom_torsion
C1 N1 N2 C10 170.13(17)
C1 N1 N2 B1 -19.8(3)
F1 B1 N2 N1 155.48(18)
F2 B1 N2 N1 -79.8(2)
N3 B1 N2 N1 37.2(3)
F1 B1 N2 C10 -35.6(3)
F2 B1 N2 C10 89.1(2)
N3 B1 N2 C10 -153.90(17)
F1 B1 N3 C6 31.4(3)
F2 B1 N3 C6 -88.8(2)
N2 B1 N3 C6 152.50(18)
F1 B1 N3 C2 -152.14(18)
F2 B1 N3 C2 87.7(2)
N2 B1 N3 C2 -31.0(3)
N2 N1 C1 C2 -9.4(3)
N2 N1 C1 C7 177.16(17)
C6 N3 C2 C3 0.8(3)
B1 N3 C2 C3 -175.55(19)
C6 N3 C2 C1 -174.79(18)
B1 N3 C2 C1 8.8(3)
N1 C1 C2 N3 14.5(3)
C7 C1 C2 N3 -172.52(18)
N1 C1 C2 C3 -160.8(2)
C7 C1 C2 C3 12.2(3)
N3 C2 C3 C4 -1.2(3)
C1 C2 C3 C4 174.0(2)
C2 C3 C4 C5 0.8(3)
C3 C4 C5 C6 0.0(3)
C2 N3 C6 C5 -0.1(3)
B1 N3 C6 C5 176.4(2)
C4 C5 C6 N3 -0.3(3)
C8 O1 C7 O2 -0.1(3)
C8 O1 C7 C1 -178.80(17)
N1 C1 C7 O2 164.8(2)
C2 C1 C7 O2 -8.8(3)
N1 C1 C7 O1 -16.5(3)
C2 C1 C7 O1 169.80(18)
C7 O1 C8 C9 166.28(18)
N1 N2 C10 C15 150.15(19)
B1 N2 C10 C15 -19.6(3)
N1 N2 C10 C11 -30.1(3)
B1 N2 C10 C11 160.1(2)
C15 C10 C11 C12 -1.0(3)
N2 C10 C11 C12 179.2(2)
C10 C11 C12 C13 -0.1(3)
C11 C12 C13 C14 1.0(4)
C12 C13 C14 C15 -0.9(4)
C13 C14 C15 C10 -0.2(4)
C11 C10 C15 C14 1.1(3)
N2 C10 C15 C14 -179.13(19)
